data_7158823
loop_
_publ_author_name
'Soni, Sonam'
'Shukla, Gaurav'
'Singh, Maya Shankar'

_publ_section_title
;
 Magnesium catalyzed [3 + 3] heteroannulation of \a-enolic dithioesters
 with MBH acetate: access to functionalized 3,4-dihydro-2H-thiopyrans
;
_journal_name_full 'Organic &amp; Biomolecular Chemistry'
_journal_paper_doi 10.1039/D2OB01258H
_journal_year 2022
_chemical_absolute_configuration unk
_chemical_formula_moiety 'C21 H16 F3 N O S2'
_chemical_formula_sum 'C21 H16 F3 N O S2'
_chemical_formula_weight 419.495
_space_group_crystal_system trigonal
_space_group_IT_number 146
_space_group_name_Hall 'R 3'
_space_group_name_H-M_alt 'R 3 :H'
_symmetry_Int_Tables_number 146
_atom_sites_solution_primary iterative
_audit_creation_date 2021-07-11
_audit_creation_method
;
Olex2 1.3-beta
(compiled 2020.11.12 svn.r5f609507 for OlexSys, GUI svn.r6272)
;
_audit_update_record
;
2021-07-15 deposited with the CCDC.	2022-08-03 downloaded from the CCDC.
;
_cell_angle_alpha 90
_cell_angle_beta 90
_cell_angle_gamma 120
_cell_formula_units_Z 9
_cell_length_a 29.2329(6)
_cell_length_b 29.2329(6)
_cell_length_c 6.01889(12)
_cell_measurement_reflns_used 3765
_cell_measurement_temperature 298(2)
_cell_measurement_theta_max 68.0950
_cell_measurement_theta_min 3.0190
_cell_volume 4454.42(16)
_computing_cell_refinement 'CrysAlisPro 1.171.41.96a (Rigaku OD, 2021)'
_computing_data_collection 'CrysAlisPro 1.171.41.96a (Rigaku OD, 2021)'
_computing_data_reduction 'CrysAlisPro 1.171.41.96a (Rigaku OD, 2021)'
_computing_molecular_graphics 'Olex2 1.3-beta (Dolomanov et al., 2009)'
_computing_publication_material 'Olex2 1.3-beta (Dolomanov et al., 2009)'
_computing_structure_refinement 'olex2.refine 1.3-beta (Bourhis et al., 2015)'
_computing_structure_solution 'olex2.solve 1.3-beta (Bourhis et al., 2015)'
_diffrn_ambient_temperature 298(2)
_diffrn_detector 'Hybrid Pixel Array Detector'
_diffrn_detector_area_resol_mean 10.0000
_diffrn_detector_type HyPix3000
_diffrn_measured_fraction_theta_full 0.9872
_diffrn_measured_fraction_theta_max 0.9817
_diffrn_measurement_details
;
List of Runs (angles in degrees, time in seconds):

 # Type Start End Width t~exp~ \w \q \k \f Frames
#--------------------------------------------------------------------------
 1 \w 97.00 142.00 0.50 0.78 -- 96.35 130.00 69.00 90
 2 \w 94.00 159.00 0.50 0.78 -- 96.35 33.00 -90.00 130
 3 \w 88.00 114.00 0.50 0.78 -- 96.35 136.00-136.00 52
 4 \w 100.00 143.00 0.50 0.78 -- 96.35 133.00-153.00 86
 5 \w 131.00 156.00 0.50 0.78 -- 96.35 136.00-136.00 50
 6 \w -42.00 -17.00 0.50 0.78 -- -82.50 42.00-120.00 50
 7 \w -31.00 -5.00 0.50 0.78 -- -82.50 5.00 3.00 52
 8 \w 8.00 34.00 0.50 0.20 -- -40.58 12.00 30.00 52
 9 \w -23.00 4.00 0.50 0.20 -- -40.58 12.00 30.00 54
 10 \w -23.00 9.00 0.50 0.20 -- 40.58 -12.00-150.00 64
 11 \w 92.00 118.00 0.50 0.78 -- 96.35-134.00 -22.00 52
 12 \w 10.00 55.00 0.50 0.20 -- 40.58 -50.00 120.00 90
 13 \w -19.00 6.00 0.50 0.20 -- 40.58 -50.00 120.00 50
 14 \w 46.00 87.00 0.50 0.78 -- 96.35-145.00 90.00 82
 15 \w 94.00 127.00 0.50 0.78 -- 96.35-145.00 90.00 66
 16 \w 57.00 82.00 0.50 0.20 -- 40.58-130.00 -2.00 50
 17 \w 42.00 71.00 0.50 0.78 -- 96.35-134.00 -22.00 58
 18 \w 47.00 82.00 0.50 0.78 -- 96.35 -68.00 30.00 70
 19 \w 31.00 64.00 0.50 0.78 -- 96.35 -59.00 -30.00 66
 20 \w 30.00 55.00 0.50 0.78 -- 96.35 -50.00-150.00 50
 21 \w -137.00-111.00 0.50 0.78 -- -82.50-145.00 -93.00 52
 22 \w -104.00 -72.00 0.50 0.20 -- -40.58-142.00-155.00 64
 23 \w -152.00-124.00 0.50 0.78 -- -82.50 -87.00 150.00 56
;
_diffrn_measurement_device 'four-circle diffractometer'
_diffrn_measurement_device_type 'XtaLAB Synergy, Dualflex, HyPix3000'
_diffrn_measurement_method '\w scans'
_diffrn_orient_matrix_type 'CrysAlisPro convention (1999,Acta A55,543-557)'
_diffrn_orient_matrix_UB_11 0.0371022000
_diffrn_orient_matrix_UB_12 0.0603281000
_diffrn_orient_matrix_UB_13 0.0011378000
_diffrn_orient_matrix_UB_21 0.0481032000
_diffrn_orient_matrix_UB_22 -0.0080047000
_diffrn_orient_matrix_UB_23 -0.0181779000
_diffrn_orient_matrix_UB_31 -0.0032482000
_diffrn_orient_matrix_UB_32 0.0008447000
_diffrn_orient_matrix_UB_33 -0.2552920000
_diffrn_radiation_monochromator mirror
_diffrn_radiation_probe x-ray
_diffrn_radiation_type 'Cu K\a'
_diffrn_radiation_wavelength 1.54184
_diffrn_reflns_av_R_equivalents 0.0237
_diffrn_reflns_av_unetI/netI 0.0257
_diffrn_reflns_Laue_measured_fraction_full 0.9872
_diffrn_reflns_Laue_measured_fraction_max 0.9817
_diffrn_reflns_limit_h_max 35
_diffrn_reflns_limit_h_min -33
_diffrn_reflns_limit_k_max 34
_diffrn_reflns_limit_k_min -30
_diffrn_reflns_limit_l_max 3
_diffrn_reflns_limit_l_min -7
_diffrn_reflns_number 4224
_diffrn_reflns_point_group_measured_fraction_full 0.5632
_diffrn_reflns_point_group_measured_fraction_max 0.5597
_diffrn_reflns_theta_full 67.6840
_diffrn_reflns_theta_max 68.06
_diffrn_reflns_theta_min 3.02
_diffrn_source 'micro-focus sealed X-ray tube'
_diffrn_source_type 'PhotonJet (Cu) X-ray Source'
_exptl_absorpt_coefficient_mu 2.791
_exptl_absorpt_correction_T_max 1.00000
_exptl_absorpt_correction_T_min 0.20078
_exptl_absorpt_correction_type multi-scan
_exptl_crystal_colour 'Pale yellow'
_exptl_crystal_density_diffrn 1.407
_exptl_crystal_description Cubic
_exptl_crystal_F_000 1956.403
_exptl_crystal_recrystallization_method 'Re-crystallisation from solvent: Acetonitrile'
_refine_diff_density_max 0.2931
_refine_diff_density_min -0.1350
_refine_diff_density_rms 0.0329
_refine_ls_abs_structure_details 'Flack, H. D. (1983). Acta Cryst. A39, 876-881.'
_refine_ls_abs_structure_Flack 0.00(2)
_refine_ls_d_res_high 0.8311
_refine_ls_d_res_low 14.6165
_refine_ls_goodness_of_fit_ref 1.0765
_refine_ls_hydrogen_treatment constr
_refine_ls_matrix_type full
_refine_ls_number_constraints 29
_refine_ls_number_parameters 254
_refine_ls_number_reflns 2033
_refine_ls_number_restraints 1
_refine_ls_restrained_S_all 1.0765
_refine_ls_R_factor_all 0.0441
_refine_ls_R_factor_gt 0.0435
_refine_ls_shift/su_max 0.0084
_refine_ls_shift/su_mean 0.0002
_refine_ls_structure_factor_coef Fsqd
_refine_ls_weighting_details 'w=1/[\s^2^(Fo^2^)+(0.1018P)^2^+0.8039P] where P=(Fo^2^+2Fc^2^)/3'
_refine_ls_weighting_scheme calc
_refine_ls_wR_factor_gt 0.1260
_refine_ls_wR_factor_ref 0.1271
_reflns_Friedel_coverage 0.128
_reflns_limit_h_max 29
_reflns_limit_h_min -29
_reflns_limit_k_max 30
_reflns_limit_k_min -29
_reflns_limit_l_max 3
_reflns_limit_l_min -7
_reflns_number_gt 1984
_reflns_number_total 2033
_reflns_threshold_expression I>=2u(I)
_cod_data_source_file d2ob01258h3.cif
_cod_data_source_block 205_auto
_cod_original_cell_volume 4454.43(15)
_cod_original_sg_symbol_Hall ' R 3'
_cod_original_sg_symbol_H-M 'R 3'
_cod_database_code 7158823
_reflns_odcompleteness_completeness 100.00
_reflns_odcompleteness_iscentric 1
_reflns_odcompleteness_theta 66.97
_olex2_refinement_description
;
1. Fixed Uiso
 At 1.2 times of:
  All C(H) groups, All C(H,H) groups
 At 1.5 times of:
  All C(H,H,H) groups
2.a Ternary CH refined with riding coordinates:
 C13(H13), C12(H12)
2.b Secondary CH2 refined with riding coordinates:
 C11(H11a,H11b)
2.c Aromatic/amide H refined with riding coordinates:
 C2(H2), C16(H16), C15(H15), C17(H17), C19(H19), C6(H6), C3(H3), C5(H5),
 C18(H18)
2.d Idealised Me refined as rotating group:
 C20(H20a,H20b,H20c)
;
_olex2_submission_special_instructions 'No special instructions were received'
_oxdiff_exptl_absorpt_empirical_details
;
Empirical correction (ABSPACK) includes:
- Absorption correction using spherical harmonics
- Frame scaling
;
_oxdiff_exptl_absorpt_empirical_full_max 3.504
_oxdiff_exptl_absorpt_empirical_full_min 0.390

loop_
_space_group_symop_id
_space_group_symop_operation_xyz
1 x,y,z
2 -y,x-y,z
3 -x+y,-x,z
4 x+1/3,y+2/3,z+2/3
5 -y+1/3,x-y+2/3,z+2/3
6 -x+y+1/3,-x+2/3,z+2/3
7 x+2/3,y+1/3,z+1/3
8 -y+2/3,x-y+1/3,z+1/3
9 -x+y+2/3,-x+1/3,z+1/3

loop_
_atom_site_label
_atom_site_type_symbol
_atom_site_fract_x
_atom_site_fract_y
_atom_site_fract_z
_atom_site_U_iso_or_equiv
_atom_site_adp_type
_atom_site_occupancy
_atom_site_refinement_flags_posn
S1 S -0.47081(4) -0.38055(4) -0.2534(2) 0.0563(3) Uani 1.000000 .
O1 O -0.50476(14) -0.50357(14) -0.8980(5) 0.0594(8) Uani 1.000000 .
C8 C -0.48992(14) -0.49604(14) -0.7050(6) 0.0422(8) Uani 1.000000 .
C13 C -0.55406(13) -0.46608(14) -0.6040(6) 0.0407(7) Uani 1.000000 .
H13 H -0.55819(13) -0.46659(14) -0.7657(6) 0.0489(9) Uiso 1.000000 R
C1 C -0.46570(14) -0.52698(14) -0.6140(7) 0.0422(8) Uani 1.000000 .
C12 C -0.55923(15) -0.41906(15) -0.5175(7) 0.0455(8) Uani 1.000000 .
H12 H -0.59669(15) -0.42940(15) -0.5224(7) 0.0546(9) Uiso 1.000000 R
C9 C -0.50041(14) -0.46094(14) -0.5614(6) 0.0391(7) Uani 1.000000 .
C11 C -0.54051(17) -0.40483(17) -0.2784(7) 0.0508(9) Uani 1.000000 .
H11a H -0.55963(17) -0.43582(17) -0.1853(7) 0.0609(11) Uiso 1.000000 R
H11b H -0.54826(17) -0.37805(17) -0.2261(7) 0.0609(11) Uiso 1.000000 R
C10 C -0.46352(14) -0.42424(15) -0.4263(6) 0.0430(8) Uani 1.000000 .
C14 C -0.59978(14) -0.51804(14) -0.5179(6) 0.0393(7) Uani 1.000000 .
C21 C -0.53016(18) -0.37299(16) -0.6666(7) 0.0521(9) Uani 1.000000 .
C7 C -0.4156(2) -0.6347(2) -0.4055(11) 0.0728(13) Uani 1.000000 .
C2 C -0.47654(15) -0.54713(16) -0.3997(7) 0.0472(8) Uani 1.000000 .
H2 H -0.49478(15) -0.53733(16) -0.3020(7) 0.0567(10) Uiso 1.000000 R
N1 N -0.5087(2) -0.33888(17) -0.7840(8) 0.0737(12) Uani 1.000000 .
S2 S -0.39745(3) -0.41008(4) -0.4448(2) 0.0531(3) Uani 1.000000 .
C16 C -0.68767(17) -0.59165(17) -0.5713(9) 0.0584(11) Uani 1.000000 .
H16 H -0.71802(17) -0.60905(17) -0.6577(9) 0.0701(13) Uiso 1.000000 R
C15 C -0.64500(14) -0.54540(15) -0.6472(7) 0.0479(9) Uani 1.000000 .
H15 H -0.64650(14) -0.53239(15) -0.7864(7) 0.0575(10) Uiso 1.000000 R
C17 C -0.68546(17) -0.61214(17) -0.3676(10) 0.0609(11) Uani 1.000000 .
H17 H -0.71410(17) -0.64357(17) -0.3181(10) 0.0730(13) Uiso 1.000000 R
C19 C -0.59806(16) -0.53937(17) -0.3105(7) 0.0481(9) Uani 1.000000 .
H19 H -0.56808(16) -0.52210(17) -0.2219(7) 0.0577(10) Uiso 1.000000 R
C6 C -0.43744(18) -0.54074(18) -0.7574(7) 0.0526(9) Uani 1.000000 .
H6 H -0.42977(18) -0.52691(18) -0.9005(7) 0.0632(11) Uiso 1.000000 R
C3 C -0.46004(18) -0.58203(17) -0.3315(7) 0.0531(9) Uani 1.000000 .
H3 H -0.46772(18) -0.59599(17) -0.1886(7) 0.0637(11) Uiso 1.000000 R
C5 C -0.42064(19) -0.57503(19) -0.6878(9) 0.0608(11) Uani 1.000000 .
H5 H -0.40149(19) -0.58400(19) -0.7840(9) 0.0730(13) Uiso 1.000000 R
C20 C -0.3806(2) -0.4144(2) -0.1591(10) 0.0685(13) Uani 1.000000 .
C4 C -0.43219(17) -0.59604(16) -0.4758(8) 0.0539(10) Uani 1.000000 .
C18 C -0.64125(17) -0.58633(19) -0.2384(8) 0.0564(10) Uani 1.000000 .
H18 H -0.64006(17) -0.60030(19) -0.1011(8) 0.0677(12) Uiso 1.000000 R
F2 F -0.4239(4) -0.6471(4) -0.1977(12) 0.214(5) Uani 1.000000 .
F1 F -0.3658(2) -0.6166(2) -0.4218(15) 0.161(3) Uani 1.000000 .
F3 F -0.4362(3) -0.6760(2) -0.5166(16) 0.220(5) Uani 1.000000 .
H20a H -0.3520(13) -0.4217(19) -0.1556(10) 0.1028(19) Uiso 1.000000 GR
H20b H -0.3701(18) -0.3816(7) -0.085(2) 0.1028(19) Uiso 1.000000 GR
H20c H -0.4108(6) -0.4423(12) -0.085(2) 0.1028(19) Uiso 1.000000 GR

loop_
_atom_site_aniso_label
_atom_site_aniso_U_11
_atom_site_aniso_U_22
_atom_site_aniso_U_33
_atom_site_aniso_U_12
_atom_site_aniso_U_13
_atom_site_aniso_U_23
S1 0.0487(5) 0.0537(6) 0.0671(6) 0.0261(4) -0.0151(4) -0.0246(4)
O1 0.074(2) 0.077(2) 0.0407(14) 0.0479(18) -0.0074(13) -0.0104(13)
C8 0.0378(17) 0.0411(18) 0.0433(18) 0.0164(15) 0.0039(14) -0.0007(14)
C13 0.0354(16) 0.0368(17) 0.0447(17) 0.0140(14) -0.0023(13) -0.0038(14)
C1 0.0363(17) 0.0386(17) 0.0498(19) 0.0172(14) -0.0004(14) -0.0060(14)
C12 0.0382(17) 0.0393(18) 0.058(2) 0.0186(15) 0.0004(15) -0.0009(16)
C9 0.0349(16) 0.0375(17) 0.0406(17) 0.0150(14) 0.0023(13) 0.0013(13)
C11 0.048(2) 0.049(2) 0.056(2) 0.0250(18) 0.0008(17) -0.0101(17)
C10 0.0325(16) 0.0390(18) 0.051(2) 0.0133(14) 0.0002(14) -0.0025(14)
C14 0.0350(16) 0.0382(17) 0.0440(16) 0.0178(14) -0.0021(13) -0.0039(14)
C21 0.060(2) 0.041(2) 0.059(2) 0.0282(18) -0.0062(18) -0.0072(18)
C7 0.076(3) 0.056(3) 0.095(4) 0.039(3) -0.013(3) -0.000(3)
C2 0.0430(19) 0.047(2) 0.050(2) 0.0211(17) 0.0029(15) 0.0005(16)
N1 0.093(3) 0.048(2) 0.075(3) 0.032(2) -0.002(2) 0.003(2)
S2 0.0302(4) 0.0523(5) 0.0669(6) 0.0131(4) -0.0022(4) -0.0053(4)
C16 0.0369(19) 0.045(2) 0.086(3) 0.0145(17) -0.010(2) -0.002(2)
C15 0.0375(18) 0.0409(19) 0.063(2) 0.0180(15) -0.0070(16) -0.0008(16)
C17 0.039(2) 0.043(2) 0.094(3) 0.0156(17) 0.014(2) 0.007(2)
C19 0.0422(19) 0.052(2) 0.0471(19) 0.0213(17) -0.0040(15) -0.0012(17)
C6 0.057(2) 0.055(2) 0.0510(19) 0.031(2) 0.0085(17) -0.0005(17)
C3 0.054(2) 0.047(2) 0.054(2) 0.0215(17) 0.0004(18) 0.0043(17)
C5 0.062(3) 0.060(3) 0.072(3) 0.039(2) 0.010(2) -0.004(2)
C20 0.056(3) 0.071(3) 0.080(3) 0.033(2) -0.014(2) 0.002(2)
C4 0.048(2) 0.043(2) 0.069(3) 0.0213(17) -0.0088(18) -0.0057(17)
C18 0.055(2) 0.058(2) 0.061(2) 0.032(2) 0.0106(19) 0.0128(19)
F2 0.375(13) 0.282(10) 0.150(5) 0.288(11) 0.073(7) 0.099(6)
F1 0.099(3) 0.119(4) 0.295(9) 0.077(3) -0.025(4) 0.025(5)
F3 0.274(9) 0.084(3) 0.342(11) 0.120(5) -0.198(9) -0.094(5)

loop_
_atom_type_symbol
_atom_type_scat_dispersion_real
_atom_type_scat_dispersion_imag
_atom_type_scat_Cromer_Mann_a1
_atom_type_scat_Cromer_Mann_a2
_atom_type_scat_Cromer_Mann_a3
_atom_type_scat_Cromer_Mann_a4
_atom_type_scat_Cromer_Mann_b1
_atom_type_scat_Cromer_Mann_b2
_atom_type_scat_Cromer_Mann_b3
_atom_type_scat_Cromer_Mann_b4
_atom_type_scat_Cromer_Mann_c
_atom_type_scat_source
_atom_type_scat_dispersion_source
C 0.01920 0.00962 2.31000 1.02000 1.58860 0.86500 20.84390 10.20750 0.56870 51.65120 0.215599998832 'International Tables Volume C Table 6.1.1.4 (pp. 500-502)' 'Henke, Gullikson and Davis, At. Data and Nucl. Data Tables, 1993, 54, 2'
F 0.07537 0.05506 3.53920 2.64120 1.51700 1.02430 10.28250 4.29440 0.26150 26.14760 0.277599990368 'International Tables Volume C Table 6.1.1.4 (pp. 500-502)' 'Henke, Gullikson and Davis, At. Data and Nucl. Data Tables, 1993, 54, 2'
H 0.00000 0.00000 0.49300 0.32291 0.14019 0.04081 10.51090 26.12570 3.14236 57.79970 0.0030380000826 'International Tables Volume C Table 6.1.1.4 (pp. 500-502)' 'Henke, Gullikson and Davis, At. Data and Nucl. Data Tables, 1993, 54, 2'
O 0.05239 0.03377 3.04850 2.28680 1.54630 0.86700 13.27710 5.70110 0.32390 32.90890 0.250800013542 'International Tables Volume C Table 6.1.1.4 (pp. 500-502)' 'Henke, Gullikson and Davis, At. Data and Nucl. Data Tables, 1993, 54, 2'
N 0.03256 0.01839 12.21260 3.13220 2.01250 1.16630 0.00570 9.89330 28.99750 0.58260 -11.5290002823 'International Tables Volume C Table 6.1.1.4 (pp. 500-502)' 'Henke, Gullikson and Davis, At. Data and Nucl. Data Tables, 1993, 54, 2'
S 0.33537 0.55136 6.90530 5.20340 1.43790 1.58630 1.46790 22.21510 0.25360 56.17200 0.866900026798 'International Tables Volume C Table 6.1.1.4 (pp. 500-502)' 'Henke, Gullikson and Davis, At. Data and Nucl. Data Tables, 1993, 54, 2'

loop_
_geom_angle_atom_site_label_1
_geom_angle_atom_site_label_2
_geom_angle_atom_site_label_3
_geom_angle
_geom_angle_site_symmetry_1
_geom_angle_site_symmetry_3
_geom_angle_publ_flag
C10 S1 C11 101.00(18) . . ?
C1 C8 O1 118.0(3) . . ?
C9 C8 O1 120.0(4) . . ?
C9 C8 C1 121.7(3) . . ?
C12 C13 H13 106.4(2) . . ?
C9 C13 H13 106.38(19) . . ?
C9 C13 C12 114.2(3) . . ?
C14 C13 H13 106.38(19) . . ?
C14 C13 C12 110.1(3) . . ?
C14 C13 C9 112.8(3) . . ?
C2 C1 C8 121.2(3) . . ?
C6 C1 C8 118.4(4) . . ?
C6 C1 C2 119.9(4) . . ?
H12 C12 C13 107.85(19) . . ?
C11 C12 C13 112.3(3) . . ?
C11 C12 H12 107.8(2) . . ?
C21 C12 C13 109.7(3) . . ?
C21 C12 H12 107.8(2) . . ?
C21 C12 C11 111.1(3) . . ?
C13 C9 C8 113.1(3) . . ?
C10 C9 C8 122.7(3) . . ?
C10 C9 C13 123.7(3) . . ?
C12 C11 S1 111.6(3) . . ?
H11a C11 S1 109.29(15) . . ?
H11a C11 C12 109.3(2) . . ?
H11b C11 S1 109.29(13) . . ?
H11b C11 C12 109.3(2) . . ?
H11b C11 H11a 108.0 . . ?
C9 C10 S1 127.0(3) . . ?
S2 C10 S1 112.8(2) . . ?
S2 C10 C9 119.6(3) . . ?
C15 C14 C13 119.3(3) . . ?
C19 C14 C13 122.3(3) . . ?
C19 C14 C15 118.4(3) . . ?
N1 C21 C12 178.3(5) . . ?
F2 C7 C4 113.6(5) . . ?
F1 C7 C4 113.4(5) . . ?
F1 C7 F2 101.9(7) . . ?
F3 C7 C4 113.5(5) . . ?
F3 C7 F2 108.4(8) . . ?
F3 C7 F1 105.1(7) . . ?
H2 C2 C1 120.1(2) . . ?
C3 C2 C1 119.8(4) . . ?
C3 C2 H2 120.1(2) . . ?
C20 S2 C10 103.1(2) . . ?
C15 C16 H16 119.9(3) . . ?
C17 C16 H16 119.9(3) . . ?
C17 C16 C15 120.2(4) . . ?
C16 C15 C14 120.8(4) . . ?
H15 C15 C14 119.6(2) . . ?
H15 C15 C16 119.6(3) . . ?
H17 C17 C16 119.9(3) . . ?
C18 C17 C16 120.2(4) . . ?
C18 C17 H17 119.9(3) . . ?
H19 C19 C14 120.1(2) . . ?
C18 C19 C14 119.9(4) . . ?
C18 C19 H19 120.1(3) . . ?
H6 C6 C1 120.0(3) . . ?
C5 C6 C1 120.0(4) . . ?
C5 C6 H6 120.0(3) . . ?
H3 C3 C2 119.9(2) . . ?
C4 C3 C2 120.2(4) . . ?
C4 C3 H3 119.9(3) . . ?
H5 C5 C6 119.8(3) . . ?
C4 C5 C6 120.3(4) . . ?
C4 C5 H5 119.8(3) . . ?
H20a C20 S2 109.5 . . ?
H20b C20 S2 109.5 . . ?
H20b C20 H20a 109.5 . . ?
H20c C20 S2 109.5 . . ?
H20c C20 H20a 109.5 . . ?
H20c C20 H20b 109.5 . . ?
C3 C4 C7 120.4(5) . . ?
C5 C4 C7 119.8(5) . . ?
C5 C4 C3 119.8(4) . . ?
C19 C18 C17 120.6(4) . . ?
H18 C18 C17 119.7(3) . . ?
H18 C18 C19 119.7(3) . . ?

loop_
_geom_bond_atom_site_label_1
_geom_bond_atom_site_label_2
_geom_bond_distance
_geom_bond_site_symmetry_2
_geom_bond_publ_flag
S1 C11 1.798(4) . ?
S1 C10 1.741(4) . ?
O1 C8 1.221(5) . ?
C8 C1 1.503(5) . ?
C8 C9 1.486(5) . ?
C13 H13 0.9800 . ?
C13 C12 1.546(5) . ?
C13 C9 1.521(5) . ?
C13 C14 1.527(5) . ?
C1 C2 1.387(6) . ?
C1 C6 1.386(6) . ?
C12 H12 0.9800 . ?
C12 C11 1.522(6) . ?
C12 C21 1.482(6) . ?
C9 C10 1.348(5) . ?
C11 H11a 0.9700 . ?
C11 H11b 0.9700 . ?
C10 S2 1.765(4) . ?
C14 C15 1.391(5) . ?
C14 C19 1.408(5) . ?
C21 N1 1.123(6) . ?
C7 C4 1.497(7) . ?
C7 F2 1.291(9) . ?
C7 F1 1.278(8) . ?
C7 F3 1.242(8) . ?
C2 H2 0.9300 . ?
C2 C3 1.391(6) . ?
S2 C20 1.811(5) . ?
C16 H16 0.9300 . ?
C16 C15 1.381(6) . ?
C16 C17 1.380(8) . ?
C15 H15 0.9300 . ?
C17 H17 0.9300 . ?
C17 C18 1.367(7) . ?
C19 H19 0.9300 . ?
C19 C18 1.391(6) . ?
C6 H6 0.9300 . ?
C6 C5 1.383(7) . ?
C3 H3 0.9300 . ?
C3 C4 1.385(6) . ?
C5 H5 0.9300 . ?
C5 C4 1.383(7) . ?
C20 H20a 0.9600 . ?
C20 H20b 0.9600 . ?
C20 H20c 0.9600 . ?
C18 H18 0.9300 . ?

loop_
_geom_torsion_atom_site_label_1
_geom_torsion_atom_site_label_2
_geom_torsion_atom_site_label_3
_geom_torsion_atom_site_label_4
_geom_torsion
_geom_torsion_site_symmetry_1
_geom_torsion_site_symmetry_2
_geom_torsion_site_symmetry_3
_geom_torsion_site_symmetry_4
_geom_torsion_publ_flag
S1 C11 C12 C13 65.5(3) . . . . ?
S1 C11 C12 C21 -57.8(3) . . . . ?
S1 C10 C9 C8 179.3(3) . . . . ?
S1 C10 C9 C13 7.1(4) . . . . ?
O1 C8 C1 C2 -140.1(4) . . . . ?
O1 C8 C1 C6 31.9(4) . . . . ?
O1 C8 C9 C13 37.6(4) . . . . ?
O1 C8 C9 C10 -135.3(4) . . . . ?
C8 C1 C2 C3 170.5(4) . . . . ?
C8 C1 C6 C5 -171.4(4) . . . . ?
C8 C9 C13 C12 -161.2(3) . . . . ?
C8 C9 C13 C14 72.0(3) . . . . ?
C8 C9 C10 S2 9.1(4) . . . . ?
C13 C9 C10 S2 -163.1(3) . . . . ?
C13 C14 C15 C16 -178.0(4) . . . . ?
C13 C14 C19 C18 178.7(4) . . . . ?
C1 C2 C3 C4 1.0(5) . . . . ?
C1 C6 C5 C4 0.4(5) . . . . ?
C14 C15 C16 C17 -1.7(5) . . . . ?
C14 C19 C18 C17 0.2(5) . . . . ?
C7 C4 C3 C2 -178.4(4) . . . . ?
C7 C4 C5 C6 177.7(5) . . . . ?
C2 C3 C4 C5 0.3(5) . . . . ?
C16 C17 C18 C19 -0.2(5) . . . . ?
C6 C5 C4 C3 -1.0(6) . . . . ?
